data_4339281
loop_
_publ_author_name
'Austria, Cristina'
'Zhang, Jian'
'Valle, Henry'
'Zhang, Qichun'
'Chew, Emily'
'Nguyen, Dan-Tam'
'Gu, J. Y.'
'Feng, Pingyun'
'Bu, Xianhui'

_publ_section_title
;
 Amine-controlled assembly of metal-sulfite architecture from 1D chains to
 3D framework.
;
_journal_issue 16
_journal_name_full 'Inorganic chemistry'
_journal_page_first 6283
_journal_page_last 6290
_journal_paper_doi 10.1021/ic070325h
_journal_volume 46
_journal_year 2007
_chemical_formula_sum 'C13 H13 N2 O6 S2 Zn2'
_chemical_formula_weight 488.11
_chemical_name_systematic
;
 ?
;
_space_group_IT_number 14
_symmetry_cell_setting monoclinic
_symmetry_space_group_name_Hall '-P 2yn'
_symmetry_space_group_name_H-M 'P 1 21/n 1'
_atom_sites_solution_hydrogens geom
_atom_sites_solution_primary direct
_atom_sites_solution_secondary difmap
_audit_creation_method SHELXL-97
_cell_angle_alpha 90.00
_cell_angle_beta 102.6820(10)
_cell_angle_gamma 90.00
_cell_formula_units_Z 4
_cell_length_a 10.56520(10)
_cell_length_b 9.64940(10)
_cell_length_c 17.0340(2)
_cell_measurement_temperature 273(2)
_cell_measurement_theta_max 24.27
_cell_measurement_theta_min 2.08
_cell_volume 1694.21(3)
_computing_cell_refinement 'Siemens SMART & SAINT'
_computing_data_collection 'Siemens SMART'
_computing_data_reduction 'Siemens XPREP'
_computing_molecular_graphics 'Bruker SHELXTL'
_computing_publication_material 'Bruker SHELXTL'
_computing_structure_refinement 'Siemens SHELXTL'
_computing_structure_solution 'Siemens SHELXTL'
_diffrn_ambient_temperature 273(2)
_diffrn_measured_fraction_theta_full 1.000
_diffrn_measured_fraction_theta_max 1.000
_diffrn_measurement_device_type 'CCD area detector'
_diffrn_measurement_method 'phi and omega scans'
_diffrn_radiation_monochromator graphite
_diffrn_radiation_source 'fine-focus sealed tube'
_diffrn_radiation_type MoK\a
_diffrn_radiation_wavelength 0.71073
_diffrn_reflns_av_R_equivalents 0.0842
_diffrn_reflns_av_sigmaI/netI 0.0377
_diffrn_reflns_limit_h_max 12
_diffrn_reflns_limit_h_min -12
_diffrn_reflns_limit_k_max 11
_diffrn_reflns_limit_k_min -10
_diffrn_reflns_limit_l_max 19
_diffrn_reflns_limit_l_min -19
_diffrn_reflns_number 25145
_diffrn_reflns_theta_full 24.27
_diffrn_reflns_theta_max 24.27
_diffrn_reflns_theta_min 2.08
_diffrn_standards_decay_% none
_diffrn_standards_interval_count none
_diffrn_standards_interval_time none
_diffrn_standards_number none
_exptl_absorpt_coefficient_mu 3.111
_exptl_absorpt_correction_T_max .0000
_exptl_absorpt_correction_T_min .0000
_exptl_absorpt_correction_type empirical
_exptl_absorpt_process_details 'SADABS (Sheldrick, 1996)'
_exptl_crystal_density_diffrn 1.914
_exptl_crystal_density_meas 0
_exptl_crystal_density_method 'not measured'
_exptl_crystal_F_000 980
_exptl_crystal_size_max .00
_exptl_crystal_size_mid .00
_exptl_crystal_size_min .00
_refine_diff_density_max 0.592
_refine_diff_density_min -0.479
_refine_diff_density_rms 0.145
_refine_ls_extinction_method none
_refine_ls_goodness_of_fit_ref 0.954
_refine_ls_hydrogen_treatment constr
_refine_ls_matrix_type full
_refine_ls_number_parameters 226
_refine_ls_number_reflns 2749
_refine_ls_number_restraints 0
_refine_ls_restrained_S_all 0.954
_refine_ls_R_factor_gt 0.0302
_refine_ls_shift/su_max 0.048
_refine_ls_shift/su_mean 0.006
_refine_ls_structure_factor_coef Fsqd
_refine_ls_weighting_details 'calc w=1/[\s^2^(Fo^2^)+(0.0484P)^2^+0.0000P] where P=(Fo^2^+2Fc^2^)/3'
_refine_ls_weighting_scheme calc
_refine_ls_wR_factor_gt 0.0747
_refine_ls_wR_factor_ref 0.0784
_reflns_number_gt 2145
_reflns_number_total 2749
_reflns_threshold_expression >2sigma(I)
_cod_data_source_file ic070325h-file005.cif
_cod_data_source_block a
_cod_depositor_comments
;
The following automatic conversions were performed:

'_symmetry_cell_setting' value 'Monoclinic' changed to 'monoclinic'
according to
/usr/data/users/saulius/automatic-downloads/retrospective/ACS/lib/dictionaries/cif_core.dic
dictionary named 'cif_core.dic' version 2.4.2 from 2011-04-26.

Automatic conversion script
Id: cif_fix_values 2281 2013-09-26 08:29:07Z andrius 
;
_cod_original_sg_symbol_H-M P2(1)/n
_cod_database_code 4339281
_refine_ls_r_factor_ref 0.0403

loop_
_symmetry_equiv_pos_as_xyz
'x, y, z'
'-x+1/2, y+1/2, -z+1/2'
'-x, -y, -z'
'x-1/2, -y-1/2, z-1/2'

loop_
_atom_site_label
_atom_site_type_symbol
_atom_site_fract_x
_atom_site_fract_y
_atom_site_fract_z
_atom_site_U_iso_or_equiv
_atom_site_adp_type
_atom_site_occupancy
_atom_site_symmetry_multiplicity
_atom_site_calc_flag
_atom_site_refinement_flags
Zn1 Zn 0.12046(3) 0.13102(4) -0.00383(2) 0.03990(15) Uani 1 1 d .
Zn2 Zn -0.12841(3) 0.38241(4) -0.02085(2) 0.04350(15) Uani 1 1 d .
S1 S -0.06895(8) 0.11869(8) 0.09570(5) 0.0402(2) Uani 1 1 d .
S2 S -0.09652(8) 0.58844(9) 0.11388(5) 0.0428(2) Uani 1 1 d .
O1 O -0.03033(17) 0.2262(2) 0.03501(12) 0.0430(5) Uani 1 1 d .
O2 O 0.0406(2) 0.0176(2) 0.09954(14) 0.0561(6) Uani 1 1 d .
O3 O -0.18686(18) 0.0440(2) 0.04771(12) 0.0475(6) Uani 1 1 d .
O4 O -0.19230(19) 0.5155(2) 0.04676(15) 0.0647(7) Uani 1 1 d .
O5 O 0.03521(18) 0.5472(2) 0.09905(13) 0.0535(6) Uani 1 1 d .
O6 O -0.1151(2) 0.7396(2) 0.09637(12) 0.0516(6) Uani 1 1 d .
N1 N -0.2970(2) 0.3054(3) -0.08641(15) 0.0426(6) Uani 1 1 d .
N2 N -1.2155(2) 0.3035(3) -0.42421(15) 0.0403(6) Uani 1 1 d .
C1 C -0.2983(3) 0.2058(4) -0.1408(2) 0.0525(9) Uani 1 1 d .
H1A H -0.2200 0.1788 -0.1526 0.063 Uiso 1 1 calc R
C2 C -0.4098(3) 0.1415(3) -0.1802(2) 0.0504(9) Uani 1 1 d .
H2A H -0.4064 0.0739 -0.2185 0.060 Uiso 1 1 calc R
C3 C -0.5278(3) 0.1774(3) -0.16279(17) 0.0364(7) Uani 1 1 d .
C4 C -0.5263(3) 0.2827(3) -0.10743(18) 0.0427(8) Uani 1 1 d .
H4A H -0.6035 0.3122 -0.0951 0.051 Uiso 1 1 calc R
C5 C -0.4114(3) 0.3434(3) -0.07082(19) 0.0443(8) Uani 1 1 d .
H5A H -0.4125 0.4138 -0.0337 0.053 Uiso 1 1 calc R
C6 C -0.6520(3) 0.1025(3) -0.19900(19) 0.0437(8) Uani 1 1 d .
H6A H -0.6903 0.0695 -0.1557 0.052 Uiso 1 1 calc R
H6B H -0.6311 0.0219 -0.2278 0.052 Uiso 1 1 calc R
C7 C -0.7529(2) 0.1889(4) -0.25653(16) 0.0397(8) Uani 1 1 d .
H7A H -0.7690 0.2744 -0.2304 0.048 Uiso 1 1 calc R
H7B H -0.7205 0.2124 -0.3039 0.048 Uiso 1 1 calc R
C8 C -0.8768(3) 0.1080(3) -0.2808(2) 0.0561(11) Uani 1 1 d .
H8A H -0.8817 0.0156 -0.2661 0.067 Uiso 1 1 calc R
C9 C -1.2225(3) 0.2100(4) -0.3672(2) 0.0533(9) Uani 1 1 d .
H9A H -1.3039 0.1852 -0.3594 0.064 Uiso 1 1 calc R
C10 C -1.1154(3) 0.1493(3) -0.3198(2) 0.0511(9) Uani 1 1 d .
H10A H -1.1254 0.0855 -0.2807 0.061 Uiso 1 1 calc R
C11 C -0.9923(3) 0.1822(3) -0.32957(18) 0.0392(7) Uani 1 1 d .
C12 C -0.9855(3) 0.2795(4) -0.38826(18) 0.0469(8) Uani 1 1 d .
H12A H -0.9052 0.3058 -0.3974 0.056 Uiso 1 1 calc R
C13 C -1.0970(3) 0.3374(3) -0.43312(18) 0.0440(8) Uani 1 1 d .
H13A H -1.0895 0.4035 -0.4716 0.053 Uiso 1 1 calc R

loop_
_atom_site_aniso_label
_atom_site_aniso_U_11
_atom_site_aniso_U_22
_atom_site_aniso_U_33
_atom_site_aniso_U_23
_atom_site_aniso_U_13
_atom_site_aniso_U_12
Zn1 0.0322(2) 0.0341(3) 0.0532(3) -0.00490(17) 0.00877(17) 0.00204(15)
Zn2 0.0281(2) 0.0337(3) 0.0661(3) 0.00051(18) 0.00479(18) 0.00009(15)
S1 0.0428(5) 0.0330(5) 0.0474(5) -0.0051(4) 0.0155(4) 0.0005(4)
S2 0.0479(5) 0.0361(5) 0.0462(5) 0.0005(4) 0.0142(4) 0.0016(4)
O1 0.0408(12) 0.0298(13) 0.0596(14) 0.0022(10) 0.0135(10) 0.0006(10)
O2 0.0499(13) 0.0397(15) 0.0805(17) 0.0130(12) 0.0184(12) 0.0127(11)
O3 0.0399(12) 0.0378(15) 0.0674(15) -0.0056(11) 0.0178(11) -0.0062(10)
O4 0.0413(13) 0.0455(16) 0.102(2) -0.0247(14) 0.0044(13) 0.0000(11)
O5 0.0368(12) 0.0493(16) 0.0733(16) 0.0128(12) 0.0097(11) 0.0037(11)
O6 0.0707(16) 0.0304(14) 0.0559(14) -0.0020(11) 0.0183(12) 0.0015(11)
N1 0.0302(14) 0.0385(17) 0.0571(17) -0.0002(14) 0.0053(12) 0.0011(12)
N2 0.0338(14) 0.0383(17) 0.0478(16) -0.0014(13) 0.0067(12) -0.0016(12)
C1 0.0329(18) 0.060(3) 0.067(2) -0.011(2) 0.0151(16) 0.0021(17)
C2 0.038(2) 0.052(2) 0.061(2) -0.0136(17) 0.0106(16) -0.0002(16)
C3 0.0311(17) 0.0348(19) 0.0399(18) 0.0053(15) 0.0001(13) 0.0007(14)
C4 0.0276(16) 0.047(2) 0.053(2) -0.0017(17) 0.0057(14) 0.0024(15)
C5 0.0371(19) 0.043(2) 0.051(2) -0.0035(16) 0.0048(15) 0.0028(15)
C6 0.0363(18) 0.041(2) 0.050(2) -0.0025(15) 0.0029(15) -0.0036(15)
C7 0.0371(18) 0.038(2) 0.0420(18) 0.0023(14) 0.0040(14) -0.0011(14)
C8 0.036(2) 0.036(2) 0.081(3) 0.0094(18) -0.0195(18) -0.0069(15)
C9 0.0392(19) 0.061(3) 0.062(2) 0.012(2) 0.0150(17) -0.0038(18)
C10 0.042(2) 0.055(3) 0.055(2) 0.0166(17) 0.0075(16) 0.0021(17)
C11 0.0351(17) 0.0343(19) 0.0444(19) -0.0059(15) 0.0003(14) -0.0034(15)
C12 0.0310(17) 0.054(2) 0.055(2) -0.0022(18) 0.0069(15) -0.0058(16)
C13 0.0362(19) 0.050(2) 0.0446(19) 0.0065(16) 0.0067(15) -0.0052(16)

loop_
_atom_type_symbol
_atom_type_description
_atom_type_scat_dispersion_real
_atom_type_scat_dispersion_imag
_atom_type_scat_source
O O 0.0106 0.0060 'International Tables Vol C Tables 4.2.6.8 and 6.1.1.4'
S S 0.1246 0.1234 'International Tables Vol C Tables 4.2.6.8 and 6.1.1.4'
Zn Zn 0.2839 1.4301 'International Tables Vol C Tables 4.2.6.8 and 6.1.1.4'
N N 0.0061 0.0033 'International Tables Vol C Tables 4.2.6.8 and 6.1.1.4'
C C 0.0033 0.0016 'International Tables Vol C Tables 4.2.6.8 and 6.1.1.4'
H H 0.0000 0.0000 'International Tables Vol C Tables 4.2.6.8 and 6.1.1.4'

loop_
_geom_angle_atom_site_label_1
_geom_angle_atom_site_label_2
_geom_angle_atom_site_label_3
_geom_angle
_geom_angle_site_symmetry_1
_geom_angle_site_symmetry_3
O6 Zn1 O3 100.43(8) 3_565 3
O6 Zn1 N2 101.65(9) 3_565 4_766
O3 Zn1 N2 100.91(9) 3 4_766
O6 Zn1 O1 94.85(8) 3_565 .
O3 Zn1 O1 146.95(8) 3 .
N2 Zn1 O1 104.47(9) 4_766 .
O6 Zn1 O2 156.38(8) 3_565 .
O3 Zn1 O2 95.57(8) 3 .
N2 Zn1 O2 92.16(9) 4_766 .
O1 Zn1 O2 62.90(8) . .
O6 Zn1 S1 97.21(6) 3_565 3
O3 Zn1 S1 30.50(5) 3 3
N2 Zn1 S1 130.76(8) 4_766 3
O1 Zn1 S1 118.79(6) . 3
O2 Zn1 S1 87.81(6) . 3
O4 Zn2 O5 117.98(10) . 3_565
O4 Zn2 O1 115.95(9) . .
O5 Zn2 O1 108.00(8) 3_565 .
O4 Zn2 N1 101.06(9) . .
O5 Zn2 N1 105.48(10) 3_565 .
O1 Zn2 N1 107.07(9) . .
O2 S1 O3 104.43(13) . .
O2 S1 O1 98.46(11) . .
O3 S1 O1 105.02(12) . .
O2 S1 Zn1 61.95(9) . 3
O3 S1 Zn1 42.98(8) . 3
O1 S1 Zn1 103.92(8) . 3
O6 S2 O5 107.93(13) . .
O6 S2 O4 105.35(13) . .
O5 S2 O4 103.64(13) . .
S1 O1 Zn2 129.76(11) . .
S1 O1 Zn1 104.21(10) . .
Zn2 O1 Zn1 123.35(10) . .
S1 O2 Zn1 93.69(10) . .
S1 O3 Zn1 106.52(10) . 3
S2 O4 Zn2 119.38(12) . .
S2 O5 Zn2 129.91(13) . 3_565
S2 O6 Zn1 138.26(13) . 3_565
C1 N1 C5 117.5(3) . .
C1 N1 Zn2 121.5(2) . .
C5 N1 Zn2 120.7(2) . .
C13 N2 C9 116.8(3) . .
C13 N2 Zn1 121.8(2) . 4_465
C9 N2 Zn1 120.9(2) . 4_465
N1 C1 C2 122.9(3) . .
N1 C1 H1A 118.5 . .
C2 C1 H1A 118.5 . .
C1 C2 C3 120.0(3) . .
C1 C2 H2A 120.0 . .
C3 C2 H2A 120.0 . .
C4 C3 C2 116.9(3) . .
C4 C3 C6 120.7(3) . .
C2 C3 C6 122.4(3) . .
C5 C4 C3 120.0(3) . .
C5 C4 H4A 120.0 . .
C3 C4 H4A 120.0 . .
N1 C5 C4 122.6(3) . .
N1 C5 H5A 118.7 . .
C4 C5 H5A 118.7 . .
C3 C6 C7 115.0(3) . .
C3 C6 H6A 108.5 . .
C7 C6 H6A 108.5 . .
C3 C6 H6B 108.5 . .
C7 C6 H6B 108.5 . .
H6A C6 H6B 107.5 . .
C8 C7 C6 109.6(3) . .
C8 C7 H7A 109.8 . .
C6 C7 H7A 109.7 . .
C8 C7 H7B 109.8 . .
C6 C7 H7B 109.7 . .
H7A C7 H7B 108.2 . .
C11 C8 C7 117.2(3) . .
C11 C8 H8A 121.4 . .
C7 C8 H8A 121.4 . .
N2 C9 C10 123.0(3) . .
N2 C9 H9A 118.5 . .
C10 C9 H9A 118.5 . .
C9 C10 C11 120.6(3) . .
C9 C10 H10A 119.7 . .
C11 C10 H10A 119.7 . .
C12 C11 C10 116.2(3) . .
C12 C11 C8 124.0(3) . .
C10 C11 C8 119.7(3) . .
C13 C12 C11 120.2(3) . .
C13 C12 H12A 119.9 . .
C11 C12 H12A 119.9 . .
N2 C13 C12 123.2(3) . .
N2 C13 H13A 118.4 . .
C12 C13 H13A 118.4 . .

loop_
_geom_bond_atom_site_label_1
_geom_bond_atom_site_label_2
_geom_bond_distance
_geom_bond_site_symmetry_2
Zn1 O6 2.002(2) 3_565
Zn1 O3 2.033(2) 3
Zn1 N2 2.052(2) 4_766
Zn1 O1 2.0693(19) .
Zn1 O2 2.379(2) .
Zn1 S1 2.8595(8) 3
Zn2 O4 1.943(2) .
Zn2 O5 1.945(2) 3_565
Zn2 O1 1.954(2) .
Zn2 N1 2.024(2) .
S1 O2 1.504(2) .
S1 O3 1.514(2) .
S1 O1 1.580(2) .
S1 Zn1 2.8595(8) 3
S2 O6 1.493(2) .
S2 O5 1.521(2) .
S2 O4 1.523(2) .
O3 Zn1 2.033(2) 3
O5 Zn2 1.945(2) 3_565
O6 Zn1 2.002(2) 3_565
N1 C1 1.332(4) .
N1 C5 1.344(4) .
N2 C13 1.334(4) .
N2 C9 1.340(4) .
N2 Zn1 2.052(2) 4_465
C1 C2 1.370(4) .
C1 H1A 0.9300 .
C2 C3 1.387(4) .
C2 H2A 0.9300 .
C3 C4 1.384(4) .
C3 C6 1.506(4) .
C4 C5 1.369(4) .
C4 H4A 0.9300 .
C5 H5A 0.9300 .
C6 C7 1.528(4) .
C6 H6A 0.9700 .
C6 H6B 0.9700 .
C7 C8 1.503(4) .
C7 H7A 0.9700 .
C7 H7B 0.9700 .
C8 C11 1.499(4) .
C8 H8A 0.9300 .
C9 C10 1.369(4) .
C9 H9A 0.9300 .
C10 C11 1.384(4) .
C10 H10A 0.9300 .
C11 C12 1.385(4) .
C12 C13 1.374(4) .
C12 H12A 0.9300 .
C13 H13A 0.9300 .
